data_7118244
loop_
_publ_author_name
'Helmdach, Kai'
'R\"uger, Julia'
'Villinger, Alexander'
'Seidel, Wolfram W.'

_publ_section_title
;
 Dual nucleophilic substitution at a W(ii) \h(2)-coordinated diiodo
 acetylene leading to an amidinium carbyne complex.
;
_journal_issue 12
_journal_name_full 'Chemical communications (Cambridge, England)'
_journal_page_first 2616
_journal_page_last 2619
_journal_paper_doi 10.1039/c5cc10397e
_journal_volume 52
_journal_year 2016
_chemical_formula_moiety 'C33 H38 B N8 O2 W +, F6 P -'
_chemical_formula_sum 'C33 H38 B F6 N8 O2 P W'
_chemical_formula_weight 918.34
_chemical_name_systematic
Di(carbonyl)-N,N'-dibenzylamidiniumcarbyne)-hydridotris(3,5-dimethylpyrazolylborato)tungsten(II)-hexafluorophosphate
_chemical_properties_physical Air-sensitive
_space_group_crystal_system monoclinic
_space_group_IT_number 14
_space_group_name_Hall '-P 2yn'
_space_group_name_H-M_alt 'P 1 21/n 1'
_symmetry_space_group_name_Hall '-P 2yn'
_symmetry_space_group_name_H-M 'P 1 21/n 1'
_atom_sites_solution_hydrogens geom
_audit_creation_method SHELXL-2013
_audit_update_record
;
2015-09-30 deposited with the CCDC.
2016-01-04 downloaded from the CCDC.
;
_cell_angle_alpha 90
_cell_angle_beta 97.686(2)
_cell_angle_gamma 90
_cell_formula_units_Z 8
_cell_length_a 25.7178(9)
_cell_length_b 11.6201(4)
_cell_length_c 25.7435(8)
_cell_measurement_reflns_used 7816
_cell_measurement_temperature 173(2)
_cell_measurement_theta_max 22.74
_cell_measurement_theta_min 2.42
_cell_volume 7624.2(4)
_computing_cell_refinement 'Bruker Apex V7.51A'
_computing_data_collection 'Bruker Apex V7.51A'
_computing_data_reduction 'Bruker SAINT'
_computing_molecular_graphics 'ORTEP-3v2.01 (Farrugia, 1997)'
_computing_publication_material SHELXL-2013
_computing_structure_refinement 'SHELXL-2013 (Sheldrick, 2013)'
_computing_structure_solution 'SHELXS-2013 (Sheldrick, 2013)'
_diffrn_ambient_temperature 173(2)
_diffrn_measured_fraction_theta_full 0.992
_diffrn_measured_fraction_theta_max 0.982
_diffrn_measurement_device_type 'Bruker-Nonius Apex X8-CCD-diffractometer'
_diffrn_measurement_method 'phi and omega scans'
_diffrn_radiation_monochromator graphite
_diffrn_radiation_source 'sealed tube'
_diffrn_radiation_type MoK\a
_diffrn_radiation_wavelength 0.71073
_diffrn_reflns_av_R_equivalents 0.0708
_diffrn_reflns_av_unetI/netI 0.0934
_diffrn_reflns_laue_measured_fraction_full 0.992
_diffrn_reflns_laue_measured_fraction_max 0.982
_diffrn_reflns_limit_h_max 26
_diffrn_reflns_limit_h_min -32
_diffrn_reflns_limit_k_max 14
_diffrn_reflns_limit_k_min -14
_diffrn_reflns_limit_l_max 31
_diffrn_reflns_limit_l_min -32
_diffrn_reflns_number 50914
_diffrn_reflns_point_group_measured_fraction_full 0.992
_diffrn_reflns_point_group_measured_fraction_max 0.982
_diffrn_reflns_theta_full 25.242
_diffrn_reflns_theta_max 26.317
_diffrn_reflns_theta_min 0.798
_exptl_absorpt_coefficient_mu 3.143
_exptl_absorpt_correction_T_max 0.7454
_exptl_absorpt_correction_T_min 0.5856
_exptl_absorpt_correction_type multi-scan
_exptl_absorpt_process_details '(SADABS; Sheldrick, 2004)'
_exptl_crystal_colour green
_exptl_crystal_density_diffrn 1.600
_exptl_crystal_description plate
_exptl_crystal_F_000 3648
_exptl_crystal_recrystallization_method 'Re-crystallisation from solvent: dichloromethane / n-pentane '
_exptl_crystal_size_max 0.280
_exptl_crystal_size_mid 0.180
_exptl_crystal_size_min 0.040
_refine_diff_density_max 1.410
_refine_diff_density_min -1.596
_refine_diff_density_rms 0.178
_refine_ls_extinction_method none
_refine_ls_goodness_of_fit_ref 1.018
_refine_ls_hydrogen_treatment constr
_refine_ls_matrix_type full
_refine_ls_number_parameters 994
_refine_ls_number_reflns 14472
_refine_ls_number_restraints 126
_refine_ls_restrained_S_all 1.019
_refine_ls_R_factor_all 0.0815
_refine_ls_R_factor_gt 0.0512
_refine_ls_shift/su_max 0.002
_refine_ls_shift/su_mean 0.000
_refine_ls_structure_factor_coef Fsqd
_refine_ls_weighting_details 'w=1/[\s^2^(Fo^2^)+(0.0377P)^2^+13.8995P] where P=(Fo^2^+2Fc^2^)/3'
_refine_ls_weighting_scheme calc
_refine_ls_wR_factor_gt 0.0925
_refine_ls_wR_factor_ref 0.1052
_reflns_Friedel_coverage 0.000
_reflns_number_gt 11088
_reflns_number_total 14472
_reflns_threshold_expression 'I > 2\s(I)'
_cod_data_source_file c5cc10397e2.cif
_cod_data_source_block av_kh074
_cod_depositor_comments 'Adding full bibliography for 7118243--7118244.cif.'
_cod_database_code 7118244
_shelx_space_group_comment
;
The symmetry employed for this shelxl refinement is uniquely defined
by the following loop, which should always be used as a source of
symmetry information in preference to the above space-group names.
They are only intended as comments.
;
_shelx_estimated_absorpt_t_min 0.473
_shelx_estimated_absorpt_t_max 0.885
_shelxl_version_number 2013-4

loop_
_space_group_symop_operation_xyz
'x, y, z'
'-x+1/2, y+1/2, -z+1/2'
'-x, -y, -z'
'x-1/2, -y-1/2, z-1/2'

loop_
_atom_site_label
_atom_site_type_symbol
_atom_site_fract_x
_atom_site_fract_y
_atom_site_fract_z
_atom_site_U_iso_or_equiv
_atom_site_adp_type
_atom_site_occupancy
_atom_site_site_symmetry_order
_atom_site_calc_flag
_atom_site_refinement_flags_posn
_atom_site_refinement_flags_adp
_atom_site_refinement_flags_occupancy
_atom_site_disorder_assembly
_atom_site_disorder_group
W1 W 0.42828(2) 0.15189(3) 0.83838(2) 0.02715(11) Uani 1 1 d . . . . .
O1 O 0.3420(3) 0.3305(7) 0.7930(3) 0.052(2) Uani 1 1 d . . . . .
O2 O 0.4618(3) 0.1110(7) 0.7268(3) 0.055(2) Uani 1 1 d . . . . .
B1 B 0.5162(5) 0.2278(9) 0.9377(5) 0.028(3) Uani 1 1 d . . . . .
H1 H 0.5425 0.2502 0.9682 0.033 Uiso 1 1 calc R U . . .
N1 N 0.3134(3) -0.1034(7) 0.8339(3) 0.039(2) Uani 1 1 d . . . . .
H1A H 0.2850 -0.1407 0.8204 0.046 Uiso 1 1 calc R U . . .
N2 N 0.3140(3) -0.0182(6) 0.7528(3) 0.032(2) Uani 1 1 d . . . . .
H2 H 0.3272 0.0366 0.7350 0.039 Uiso 1 1 calc R U . . .
N3 N 0.4179(3) 0.1962(6) 0.9188(3) 0.0290(19) Uani 1 1 d . . . . .
N4 N 0.4611(3) 0.2235(6) 0.9551(3) 0.028(2) Uani 1 1 d . . . . .
N5 N 0.4996(3) 0.0626(7) 0.8751(3) 0.0301(19) Uani 1 1 d . . . . .
N6 N 0.5301(3) 0.1124(7) 0.9178(3) 0.0288(19) Uani 1 1 d . . . . .
N7 N 0.4824(3) 0.3076(6) 0.8480(3) 0.0269(19) Uani 1 1 d . . . . .
N8 N 0.5148(3) 0.3203(7) 0.8942(3) 0.031(2) Uani 1 1 d . . . . .
C1 C 0.3785(4) 0.0434(8) 0.8230(4) 0.032(2) Uani 1 1 d . . . . .
C2 C 0.3342(4) -0.0284(8) 0.8024(4) 0.031(2) Uani 1 1 d . . . . .
C3 C 0.3336(4) -0.1277(9) 0.8875(4) 0.042(3) Uani 1 1 d . . . . .
H3A H 0.3060 -0.1125 0.9100 0.051 Uiso 1 1 calc R U . . .
H3B H 0.3636 -0.0762 0.8989 0.051 Uiso 1 1 calc R U . . .
C4 C 0.3512(5) -0.2520(9) 0.8940(4) 0.040(3) Uani 1 1 d . . . . .
C5 C 0.3321(5) -0.3226(9) 0.9282(5) 0.053(3) Uani 1 1 d . . . . .
H5 H 0.3076 -0.2939 0.9495 0.064 Uiso 1 1 calc R U . . .
C6 C 0.3478(6) -0.4375(11) 0.9329(5) 0.075(4) Uani 1 1 d . . . . .
H6 H 0.3329 -0.4861 0.9566 0.090 Uiso 1 1 calc R U . . .
C7 C 0.3834(6) -0.4809(12) 0.9049(6) 0.069(4) Uani 1 1 d . . . . .
H7 H 0.3950 -0.5583 0.9097 0.083 Uiso 1 1 calc R U . . .
C8 C 0.4025(6) -0.4115(14) 0.8695(7) 0.095(5) Uani 1 1 d . . . . .
H8 H 0.4268 -0.4413 0.8482 0.113 Uiso 1 1 calc R U . . .
C9 C 0.3869(5) -0.2982(10) 0.8644(6) 0.069(4) Uani 1 1 d . . . . .
H9 H 0.4012 -0.2506 0.8398 0.083 Uiso 1 1 calc R U . . .
C10 C 0.2723(4) -0.0865(8) 0.7241(4) 0.033(3) Uani 1 1 d . . . . .
H10A H 0.2530 -0.0381 0.6963 0.039 Uiso 1 1 calc R U . . .
H10B H 0.2473 -0.1093 0.7483 0.039 Uiso 1 1 calc R U . . .
C11 C 0.2911(4) -0.1923(9) 0.6995(5) 0.037(3) Uani 1 1 d . . . . .
C12 C 0.2946(5) -0.2988(10) 0.7239(5) 0.055(4) Uani 1 1 d . . . . .
H12 H 0.2835 -0.3063 0.7574 0.066 Uiso 1 1 calc R U . . .
C13 C 0.3134(6) -0.3920(10) 0.7014(5) 0.072(4) Uani 1 1 d . . . . .
H13 H 0.3163 -0.4630 0.7199 0.087 Uiso 1 1 calc R U . . .
C14 C 0.3285(5) -0.3859(11) 0.6521(6) 0.068(4) Uani 1 1 d . . . . .
H14 H 0.3414 -0.4521 0.6364 0.081 Uiso 1 1 calc R U . . .
C15 C 0.3247(6) -0.2845(11) 0.6266(5) 0.065(4) Uani 1 1 d . . . . .
H15 H 0.3333 -0.2800 0.5919 0.078 Uiso 1 1 calc R U . . .
C16 C 0.3081(6) -0.1856(11) 0.6507(5) 0.058(4) Uani 1 1 d . . . . .
H16 H 0.3085 -0.1134 0.6335 0.069 Uiso 1 1 calc R U . . .
C17 C 0.3732(4) 0.2644(9) 0.8091(4) 0.037(3) Uani 1 1 d . . . . .
C18 C 0.4480(4) 0.1271(9) 0.7672(4) 0.036(3) Uani 1 1 d . . . . .
C19 C 0.3756(4) 0.2080(8) 0.9440(4) 0.035(3) Uani 1 1 d . . . . .
C20 C 0.3911(4) 0.2428(8) 0.9951(4) 0.037(3) Uani 1 1 d . . . . .
H20 H 0.3688 0.2576 1.0210 0.044 Uiso 1 1 calc R U . . .
C21 C 0.4449(5) 0.2520(8) 1.0013(4) 0.036(3) Uani 1 1 d . . . . .
C22 C 0.3208(4) 0.1917(8) 0.9175(4) 0.043(3) Uani 1 1 d . . . . .
H22A H 0.3122 0.2528 0.8915 0.064 Uiso 1 1 calc R U . . .
H22B H 0.2964 0.1950 0.9436 0.064 Uiso 1 1 calc R U . . .
H22C H 0.3179 0.1167 0.9000 0.064 Uiso 1 1 calc R U . . .
C23 C 0.4835(4) 0.2818(11) 1.0483(4) 0.052(3) Uani 1 1 d . . . . .
H23A H 0.5049 0.2141 1.0594 0.077 Uiso 1 1 calc R U . . .
H23B H 0.4646 0.3066 1.0770 0.077 Uiso 1 1 calc R U . . .
H23C H 0.5063 0.3443 1.0393 0.077 Uiso 1 1 calc R U . . .
C24 C 0.5249(4) -0.0332(8) 0.8617(4) 0.029(2) Uani 1 1 d . . . . .
C25 C 0.5701(4) -0.0468(9) 0.8959(4) 0.039(3) Uani 1 1 d . . . . .
H25 H 0.5946 -0.1079 0.8960 0.047 Uiso 1 1 calc R U . . .
C26 C 0.5734(4) 0.0443(8) 0.9300(4) 0.033(2) Uani 1 1 d . . . . .
C27 C 0.5021(4) -0.1105(9) 0.8176(4) 0.040(3) Uani 1 1 d . . . . .
H27A H 0.4650 -0.0917 0.8075 0.060 Uiso 1 1 calc R U . . .
H27B H 0.5054 -0.1909 0.8290 0.060 Uiso 1 1 calc R U . . .
H27C H 0.5212 -0.0993 0.7874 0.060 Uiso 1 1 calc R U . . .
C28 C 0.6155(4) 0.0728(10) 0.9726(5) 0.065(4) Uani 1 1 d . . . . .
H28A H 0.6317 0.1460 0.9648 0.097 Uiso 1 1 calc R U . . .
H28B H 0.6421 0.0118 0.9757 0.097 Uiso 1 1 calc R U . . .
H28C H 0.6007 0.0794 1.0056 0.097 Uiso 1 1 calc R U . . .
C29 C 0.4923(4) 0.3962(9) 0.8164(4) 0.036(3) Uani 1 1 d . . . . .
C30 C 0.5301(4) 0.4679(9) 0.8445(4) 0.037(3) Uani 1 1 d . . . . .
H30 H 0.5435 0.5382 0.8328 0.045 Uiso 1 1 calc R U . . .
C31 C 0.5441(4) 0.4156(8) 0.8927(4) 0.034(3) Uani 1 1 d . . . . .
C32 C 0.4652(4) 0.4147(9) 0.7622(4) 0.043(3) Uani 1 1 d . . . . .
H32A H 0.4474 0.3437 0.7493 0.064 Uiso 1 1 calc R U . . .
H32B H 0.4911 0.4362 0.7392 0.064 Uiso 1 1 calc R U . . .
H32C H 0.4393 0.4766 0.7624 0.064 Uiso 1 1 calc R U . . .
C33 C 0.5855(4) 0.4506(9) 0.9365(4) 0.047(3) Uani 1 1 d . . . . .
H33A H 0.5698 0.4585 0.9689 0.070 Uiso 1 1 calc R U . . .
H33B H 0.6008 0.5244 0.9279 0.070 Uiso 1 1 calc R U . . .
H33C H 0.6130 0.3918 0.9412 0.070 Uiso 1 1 calc R U . . .
W2 W 0.83937(2) -0.18027(3) 0.92852(2) 0.02797(11) Uani 1 1 d . . . . .
O3 O 0.7939(3) -0.3653(7) 0.8455(3) 0.053(2) Uani 1 1 d . . . . .
O4 O 0.7264(3) -0.1340(8) 0.9597(3) 0.064(3) Uani 1 1 d . . . . .
B2 B 0.9394(5) -0.2458(10) 1.0159(5) 0.034(3) Uani 1 1 d . . . . .
H2b H 0.9703 -0.2641 1.0426 0.041 Uiso 1 1 calc R U . . .
N9 N 0.7514(3) -0.0402(6) 0.8095(3) 0.0276(18) Uani 1 1 d . . . . .
H9A H 0.7366 -0.0994 0.8231 0.033 Uiso 1 1 calc R U . . .
N10 N 0.8274(3) 0.0681(7) 0.8103(3) 0.042(2) Uani 1 1 d . . . . .
H10 H 0.8128 0.1054 0.7824 0.050 Uiso 1 1 calc R U . . .
N11 N 0.9211(3) -0.2261(6) 0.9185(3) 0.0259(18) Uani 1 1 d . . . . .
N12 N 0.9564(3) -0.2510(7) 0.9617(3) 0.032(2) Uani 1 1 d . . . . .
N13 N 0.8768(3) -0.0798(7) 0.9956(3) 0.035(2) Uani 1 1 d . . . . .
N14 N 0.9203(3) -0.1239(7) 1.0260(3) 0.031(2) Uani 1 1 d . . . . .
N15 N 0.8488(3) -0.3256(7) 0.9867(3) 0.033(2) Uani 1 1 d . . . . .
N16 N 0.8953(4) -0.3323(7) 1.0217(3) 0.033(2) Uani 1 1 d . . . . .
C34 C 0.8219(3) -0.0787(8) 0.8770(3) 0.027(2) Uani 1 1 d . . . . .
C35 C 0.7994(4) -0.0141(8) 0.8303(3) 0.028(2) Uani 1 1 d . . . . .
C36 C 0.7199(4) 0.0204(9) 0.7656(4) 0.036(2) Uani 1 1 d . . . . .
H36A H 0.6931 -0.0329 0.7479 0.043 Uiso 1 1 calc R U . . .
H36B H 0.7429 0.0445 0.7398 0.043 Uiso 1 1 calc R U . . .
C37 C 0.6933(4) 0.1235(9) 0.7842(4) 0.036(2) Uani 1 1 d . . . . .
C38 C 0.7131(5) 0.2304(11) 0.7824(5) 0.060(4) Uani 1 1 d . . . . .
H38 H 0.7449 0.2403 0.7679 0.072 Uiso 1 1 calc R U . . .
C39 C 0.6891(6) 0.3275(11) 0.8007(6) 0.071(4) Uani 1 1 d . . . . .
H39 H 0.7042 0.4016 0.7985 0.085 Uiso 1 1 calc R U . . .
C40 C 0.6441(6) 0.3141(12) 0.8214(6) 0.074(5) Uani 1 1 d . . . . .
H40 H 0.6282 0.3781 0.8361 0.089 Uiso 1 1 calc R U . . .
C41 C 0.6211(6) 0.2053(13) 0.8211(6) 0.085(5) Uani 1 1 d . . . . .
H41 H 0.5882 0.1967 0.8336 0.102 Uiso 1 1 calc R U . . .
C42 C 0.6452(5) 0.1101(12) 0.8031(5) 0.060(4) Uani 1 1 d . . . . .
H42 H 0.6293 0.0363 0.8035 0.072 Uiso 1 1 calc R U . . .
C43 C 0.8815(4) 0.0995(9) 0.8326(5) 0.050(3) Uani 1 1 d . . . . .
H43A H 0.9056 0.0821 0.8068 0.060 Uiso 1 1 calc R U . . .
H43B H 0.8924 0.0525 0.8643 0.060 Uiso 1 1 calc R U . . .
C44 C 0.8860(5) 0.2269(10) 0.8472(5) 0.048(3) Uani 1 1 d . . . . .
C45 C 0.9220(6) 0.2945(11) 0.8249(6) 0.079(5) Uani 1 1 d . . . . .
H45 H 0.9413 0.2632 0.7993 0.095 Uiso 1 1 calc R U . . .
C46 C 0.9294(7) 0.4091(12) 0.8411(8) 0.098(6) Uani 1 1 d . . . . .
H46 H 0.9562 0.4539 0.8288 0.118 Uiso 1 1 calc R U . . .
C47 C 0.8987(7) 0.4561(13) 0.8739(8) 0.096(6) Uani 1 1 d . . . . .
H47 H 0.9020 0.5354 0.8826 0.115 Uiso 1 1 calc R U . . .
C48 C 0.8620(7) 0.3881(13) 0.8952(7) 0.097(6) Uani 1 1 d . . . . .
H48 H 0.8412 0.4195 0.9195 0.116 Uiso 1 1 calc R U . . .
C49 C 0.8566(6) 0.2705(12) 0.8794(6) 0.075(4) Uani 1 1 d . . . . .
H49 H 0.8311 0.2236 0.8926 0.090 Uiso 1 1 calc R U . . .
C50 C 0.8094(4) -0.2935(11) 0.8762(4) 0.042(3) Uani 1 1 d . . . . .
C51 C 0.7684(5) -0.1534(10) 0.9481(4) 0.048(3) Uani 1 1 d . . . . .
C52 C 0.9466(4) -0.2405(8) 0.8769(4) 0.030(2) Uani 1 1 d . . . . .
C53 C 0.9978(4) -0.2749(8) 0.8934(4) 0.035(3) Uani 1 1 d . . . . .
H53 H 1.0241 -0.2906 0.8718 0.042 Uiso 1 1 calc R U . . .
C54 C 1.0032(4) -0.2816(9) 0.9467(4) 0.037(3) Uani 1 1 d . . . . .
C55 C 0.9201(4) -0.2226(9) 0.8221(4) 0.040(3) Uani 1 1 d . . . . .
H55A H 0.8939 -0.2831 0.8132 0.060 Uiso 1 1 calc R U . . .
H55B H 0.9463 -0.2258 0.7978 0.060 Uiso 1 1 calc R U . . .
H55C H 0.9029 -0.1473 0.8195 0.060 Uiso 1 1 calc R U . . .
C56 C 1.0497(4) -0.3154(10) 0.9845(5) 0.049(3) Uani 1 1 d . . . . .
H56A H 1.0412 -0.3841 1.0038 0.073 Uiso 1 1 calc R U . . .
H56B H 1.0591 -0.2522 1.0092 0.073 Uiso 1 1 calc R U . . .
H56C H 1.0793 -0.3321 0.9654 0.073 Uiso 1 1 calc R U . . .
C57 C 0.8661(4) 0.0233(9) 1.0156(4) 0.038(3) Uani 1 1 d . . . . .
C58 C 0.9039(4) 0.0463(9) 1.0581(4) 0.042(3) Uani 1 1 d . . . . .
H58 H 0.9058 0.1132 1.0795 0.051 Uiso 1 1 calc R U . . .
C59 C 0.9373(4) -0.0433(9) 1.0636(4) 0.038(3) Uani 1 1 d . . . . .
C60 C 0.8204(5) 0.0930(10) 0.9935(4) 0.053(3) Uani 1 1 d . . . . .
H60A H 0.8206 0.1024 0.9557 0.079 Uiso 1 1 calc R U . . .
H60B H 0.8222 0.1687 1.0104 0.079 Uiso 1 1 calc R U . . .
H60C H 0.7880 0.0540 0.9998 0.079 Uiso 1 1 calc R U . . .
C61 C 0.9845(5) -0.0628(11) 1.1037(5) 0.067(4) Uani 1 1 d . . . . .
H61A H 0.9852 -0.0049 1.1314 0.100 Uiso 1 1 calc R U . . .
H61B H 1.0164 -0.0564 1.0869 0.100 Uiso 1 1 calc R U . . .
H61C H 0.9826 -0.1398 1.1188 0.100 Uiso 1 1 calc R U . . .
C62 C 0.8180(4) -0.4111(9) 1.0013(4) 0.035(2) Uani 1 1 d . . . . .
C63 C 0.8440(5) -0.4670(10) 1.0430(4) 0.049(3) Uani 1 1 d . . . . .
H63 H 0.8313 -0.5311 1.0604 0.059 Uiso 1 1 calc R U . . .
C64 C 0.8914(5) -0.4158(9) 1.0557(4) 0.042(3) Uani 1 1 d . . . . .
C65 C 0.7636(4) -0.4304(10) 0.9744(5) 0.056(3) Uani 1 1 d . . . . .
H65A H 0.7385 -0.3912 0.9939 0.084 Uiso 1 1 calc R U . . .
H65B H 0.7561 -0.5131 0.9730 0.084 Uiso 1 1 calc R U . . .
H65C H 0.7605 -0.3995 0.9387 0.084 Uiso 1 1 calc R U . . .
C66 C 0.9332(5) -0.4424(12) 1.0996(4) 0.073(4) Uani 1 1 d . . . . .
H66A H 0.9629 -0.4787 1.0858 0.109 Uiso 1 1 calc R U . . .
H66B H 0.9194 -0.4950 1.1242 0.109 Uiso 1 1 calc R U . . .
H66C H 0.9449 -0.3710 1.1178 0.109 Uiso 1 1 calc R U . . .
P1A P 0.65128(14) -0.2951(3) 0.82251(17) 0.0203(9) Uani 0.818(7) 1 d D . P A 1
F1A F 0.6091(4) -0.3713(11) 0.7861(4) 0.126(5) Uani 0.818(7) 1 d D . P A 1
F2A F 0.6863(3) -0.2937(10) 0.7811(4) 0.107(4) Uani 0.818(7) 1 d D . P A 1
F3A F 0.6865(4) -0.2132(8) 0.8575(4) 0.079(4) Uani 0.818(7) 1 d D . P A 1
F4A F 0.6097(4) -0.3012(7) 0.8653(4) 0.081(3) Uani 0.818(7) 1 d D . P A 1
F5A F 0.6783(4) -0.3980(9) 0.8509(6) 0.142(6) Uani 0.818(7) 1 d D . P A 1
F6A F 0.6194(5) -0.1862(8) 0.7989(4) 0.122(5) Uani 0.818(7) 1 d D . P A 1
P1B P 0.6667(7) -0.2935(17) 0.8248(8) 0.0203(9) Uani 0.182(7) 1 d D . P A 2
F1B F 0.6614(16) -0.426(2) 0.8095(15) 0.126(5) Uani 0.182(7) 1 d D . P A 2
F2B F 0.6682(16) -0.258(4) 0.7699(10) 0.107(4) Uani 0.182(7) 1 d D . P A 2
F3B F 0.6695(16) -0.1691(19) 0.8447(17) 0.079(4) Uani 0.182(7) 1 d D . P A 2
F4B F 0.6633(15) -0.338(3) 0.8848(9) 0.081(3) Uani 0.182(7) 1 d D . P A 2
F5B F 0.7262(8) -0.299(3) 0.8395(17) 0.142(6) Uani 0.182(7) 1 d D . P A 2
F6B F 0.6049(8) -0.286(4) 0.8185(16) 0.122(5) Uani 0.182(7) 1 d D . P A 2
P2A P 0.31983(14) 0.2316(3) 0.65013(15) 0.0260(9) Uani 0.876(7) 1 d D . P B 1
F7A F 0.3608(4) 0.3243(8) 0.6740(4) 0.097(4) Uani 0.876(7) 1 d D . P B 1
F8A F 0.2824(3) 0.2522(9) 0.6875(3) 0.086(3) Uani 0.876(7) 1 d D . P B 1
F9A F 0.2837(4) 0.1410(9) 0.6192(5) 0.131(5) Uani 0.876(7) 1 d D . P B 1
F10A F 0.3583(4) 0.2167(8) 0.6041(3) 0.103(4) Uani 0.876(7) 1 d D . P B 1
F11A F 0.3482(3) 0.1295(7) 0.6779(3) 0.079(3) Uani 0.876(7) 1 d D . P B 1
F12A F 0.2919(4) 0.3271(8) 0.6119(4) 0.113(4) Uani 0.876(7) 1 d D . P B 1
P2B P 0.3330(10) 0.233(2) 0.6596(11) 0.0260(9) Uani 0.124(7) 1 d D . P B 2
F7B F 0.3774(18) 0.322(4) 0.6493(19) 0.097(4) Uani 0.124(7) 1 d D . P B 2
F8B F 0.2946(17) 0.325(4) 0.666(2) 0.086(3) Uani 0.124(7) 1 d D . P B 2
F9B F 0.2933(16) 0.137(4) 0.666(2) 0.131(5) Uani 0.124(7) 1 d D . P B 2
F10B F 0.3759(17) 0.133(4) 0.6499(19) 0.103(4) Uani 0.124(7) 1 d D . P B 2
F11B F 0.3526(17) 0.220(4) 0.7178(11) 0.079(3) Uani 0.124(7) 1 d D . P B 2
F12B F 0.316(2) 0.228(5) 0.5982(12) 0.113(4) Uani 0.124(7) 1 d D . P B 2

loop_
_atom_site_aniso_label
_atom_site_aniso_U_11
_atom_site_aniso_U_22
_atom_site_aniso_U_33
_atom_site_aniso_U_23
_atom_site_aniso_U_13
_atom_site_aniso_U_12
W1 0.0245(2) 0.0285(2) 0.0275(2) -0.00261(16) -0.00035(17) -0.00174(16)
O1 0.042(5) 0.057(6) 0.055(5) 0.005(4) -0.003(4) 0.012(4)
O2 0.047(5) 0.074(6) 0.044(5) -0.004(4) 0.008(4) 0.002(4)
B1 0.026(7) 0.017(6) 0.038(8) -0.001(5) 0.000(6) 0.002(4)
N1 0.040(5) 0.035(5) 0.037(5) 0.002(4) -0.010(4) -0.010(4)
N2 0.037(5) 0.022(5) 0.035(5) 0.003(3) -0.005(4) -0.008(4)
N3 0.021(5) 0.028(5) 0.037(5) -0.001(4) 0.000(4) 0.001(3)
N4 0.031(5) 0.027(5) 0.024(5) -0.004(3) -0.005(4) -0.001(4)
N5 0.030(5) 0.037(5) 0.025(4) -0.002(4) 0.006(4) -0.010(4)
N6 0.024(5) 0.025(4) 0.034(5) -0.004(4) -0.004(4) 0.000(3)
N7 0.026(5) 0.024(4) 0.030(5) -0.001(3) 0.001(4) -0.006(3)
N8 0.029(5) 0.032(5) 0.030(5) -0.003(4) 0.003(4) -0.008(4)
C1 0.029(5) 0.031(6) 0.035(6) 0.006(4) 0.001(4) 0.002(4)
C2 0.038(6) 0.021(5) 0.031(6) -0.014(4) -0.003(5) -0.004(4)
C3 0.047(7) 0.038(6) 0.038(6) 0.005(5) -0.008(5) -0.003(5)
C4 0.044(8) 0.037(6) 0.036(7) 0.000(5) -0.007(6) -0.015(5)
C5 0.069(9) 0.047(7) 0.042(7) 0.007(5) 0.007(6) -0.008(6)
C6 0.112(13) 0.048(8) 0.067(10) 0.018(7) 0.015(9) -0.012(8)
C7 0.083(11) 0.048(9) 0.067(9) 0.010(7) -0.022(8) 0.013(8)
C8 0.078(11) 0.089(13) 0.119(14) 0.003(11) 0.019(10) 0.048(9)
C9 0.064(9) 0.038(7) 0.112(13) 0.017(7) 0.040(9) 0.007(7)
C10 0.028(6) 0.033(6) 0.035(6) -0.008(5) -0.005(5) -0.005(4)
C11 0.030(6) 0.038(6) 0.042(7) -0.008(5) 0.003(5) -0.007(5)
C12 0.093(10) 0.038(7) 0.043(7) -0.008(6) 0.044(7) -0.013(7)
C13 0.130(13) 0.016(6) 0.080(10) 0.003(6) 0.049(9) -0.016(7)
C14 0.087(11) 0.034(8) 0.089(11) -0.016(7) 0.037(9) -0.027(7)
C15 0.102(12) 0.040(8) 0.060(9) -0.018(6) 0.042(8) -0.014(7)
C16 0.081(10) 0.051(8) 0.047(8) -0.007(6) 0.029(7) -0.017(7)
C17 0.031(7) 0.034(6) 0.047(7) -0.012(5) 0.006(6) -0.002(5)
C18 0.031(6) 0.048(7) 0.026(6) 0.005(5) -0.008(5) -0.001(5)
C19 0.042(7) 0.029(6) 0.032(6) 0.002(4) -0.004(5) -0.002(4)
C20 0.046(8) 0.034(6) 0.033(7) -0.001(4) 0.012(6) 0.002(5)
C21 0.049(8) 0.025(6) 0.033(7) -0.005(4) 0.006(6) -0.008(5)
C22 0.030(6) 0.050(6) 0.048(7) 0.003(5) 0.002(5) 0.006(5)
C23 0.051(8) 0.071(9) 0.030(6) -0.010(6) -0.007(6) 0.002(6)
C24 0.027(5) 0.024(5) 0.035(6) -0.007(4) -0.005(4) 0.004(4)
C25 0.035(6) 0.032(6) 0.048(7) -0.007(5) -0.001(5) 0.001(5)
C26 0.030(6) 0.026(6) 0.041(6) -0.002(5) -0.004(5) 0.006(4)
C27 0.042(7) 0.034(6) 0.043(6) -0.021(5) 0.003(5) 0.003(5)
C28 0.051(8) 0.047(8) 0.081(9) -0.016(6) -0.043(7) 0.018(6)
C29 0.033(6) 0.032(6) 0.044(7) 0.006(5) 0.008(5) -0.001(5)
C30 0.035(6) 0.025(6) 0.054(7) -0.007(5) 0.015(5) -0.002(5)
C31 0.027(6) 0.020(6) 0.054(7) -0.007(5) 0.002(5) 0.006(4)
C32 0.044(7) 0.038(6) 0.046(7) 0.010(5) 0.003(5) -0.001(5)
C33 0.039(7) 0.028(6) 0.071(8) -0.015(6) 0.001(6) -0.013(5)
W2 0.0307(3) 0.0305(2) 0.0222(2) 0.00215(16) 0.00171(18) 0.00443(17)
O3 0.059(5) 0.056(6) 0.043(5) -0.018(4) 0.000(4) 0.000(4)
O4 0.041(5) 0.101(8) 0.053(5) -0.010(5) 0.016(4) 0.013(5)
B2 0.023(7) 0.027(6) 0.052(9) 0.003(5) -0.002(6) 0.006(5)
N9 0.026(4) 0.027(5) 0.028(4) 0.006(3) 0.000(4) 0.002(3)
N10 0.033(5) 0.041(5) 0.047(5) 0.013(4) -0.010(4) -0.005(4)
N11 0.024(5) 0.027(4) 0.025(5) -0.002(3) -0.004(4) 0.002(3)
N12 0.038(6) 0.030(5) 0.027(5) -0.004(3) -0.003(4) 0.001(4)
N13 0.032(5) 0.044(6) 0.028(5) 0.003(4) 0.000(4) 0.012(4)
N14 0.038(5) 0.032(5) 0.023(4) 0.000(4) 0.002(4) 0.005(4)
N15 0.040(5) 0.031(5) 0.028(5) -0.005(4) 0.003(4) -0.007(4)
N16 0.048(6) 0.028(5) 0.019(4) -0.001(3) -0.006(4) 0.004(4)
C34 0.024(5) 0.037(6) 0.022(5) 0.002(4) 0.005(4) -0.011(4)
C35 0.037(6) 0.019(5) 0.026(5) 0.002(4) 0.000(5) 0.010(4)
C36 0.033(6) 0.040(6) 0.031(6) 0.003(5) -0.010(5) 0.001(5)
C37 0.026(6) 0.040(6) 0.041(7) 0.014(5) 0.002(5) 0.004(5)
C38 0.048(9) 0.055(9) 0.085(11) 0.024(7) 0.036(8) 0.016(6)
C39 0.080(11) 0.041(8) 0.101(11) 0.018(7) 0.049(9) 0.010(7)
C40 0.084(11) 0.055(10) 0.095(11) 0.033(8) 0.051(9) 0.023(8)
C41 0.104(13) 0.070(11) 0.097(12) 0.022(9) 0.073(10) 0.034(9)
C42 0.049(8) 0.047(8) 0.087(10) 0.009(7) 0.016(7) 0.013(6)
C43 0.043(7) 0.029(6) 0.075(9) 0.014(6) 0.001(6) -0.007(5)
C44 0.042(8) 0.042(7) 0.058(9) 0.015(6) -0.001(6) -0.008(6)
C45 0.072(11) 0.047(8) 0.116(13) 0.017(8) 0.004(9) -0.013(7)
C46 0.081(13) 0.045(9) 0.156(18) 0.040(10) -0.028(11) -0.037(9)
C47 0.077(12) 0.046(10) 0.149(17) -0.015(10) -0.047(11) 0.003(9)
C48 0.113(14) 0.047(9) 0.126(15) -0.011(9) -0.006(11) 0.002(9)
C49 0.083(11) 0.052(9) 0.095(12) -0.011(8) 0.030(9) -0.008(8)
C50 0.023(6) 0.073(9) 0.029(6) 0.005(6) 0.000(5) 0.003(5)
C51 0.070(9) 0.044(7) 0.028(6) 0.003(5) 0.003(6) 0.006(6)
C52 0.026(6) 0.037(6) 0.029(6) -0.001(4) 0.012(5) 0.000(4)
C53 0.034(7) 0.036(6) 0.040(7) -0.002(5) 0.021(5) 0.000(5)
C54 0.031(7) 0.040(7) 0.038(7) -0.001(5) 0.004(5) -0.006(5)
C55 0.040(7) 0.053(7) 0.029(6) 0.004(5) 0.013(5) 0.003(5)
C56 0.028(6) 0.060(8) 0.058(8) 0.009(6) 0.006(6) 0.013(5)
C57 0.048(7) 0.039(6) 0.031(6) -0.006(5) 0.022(5) 0.015(5)
C58 0.053(7) 0.030(6) 0.043(7) -0.009(5) 0.003(6) 0.007(5)
C59 0.054(7) 0.027(6) 0.032(6) -0.005(4) 0.002(5) -0.004(5)
C60 0.068(8) 0.037(7) 0.053(8) -0.005(5) 0.007(6) 0.023(6)
C61 0.072(9) 0.056(8) 0.060(8) -0.009(6) -0.033(7) 0.010(7)
C62 0.048(7) 0.030(6) 0.027(6) -0.001(4) 0.011(5) 0.008(5)
C63 0.069(9) 0.041(7) 0.039(7) 0.002(5) 0.015(6) -0.005(6)
C64 0.080(9) 0.028(6) 0.020(6) 0.006(4) 0.012(6) 0.028(6)
C65 0.049(8) 0.058(8) 0.060(8) 0.003(6) 0.004(6) -0.017(6)
C66 0.110(12) 0.064(10) 0.036(7) 0.015(6) -0.018(7) 0.005(8)
P1A 0.016(3) 0.0172(13) 0.0288(15) -0.0064(10) 0.0083(17) -0.0050(16)
F1A 0.127(11) 0.157(12) 0.094(9) -0.028(8) 0.008(7) -0.083(9)
F2A 0.063(9) 0.153(12) 0.101(9) -0.033(7) 0.002(6) 0.004(7)
F3A 0.072(8) 0.064(8) 0.106(8) -0.029(6) 0.035(6) -0.017(6)
F4A 0.092(8) 0.045(6) 0.118(9) -0.012(5) 0.061(7) -0.014(5)
F5A 0.083(9) 0.082(10) 0.253(19) 0.036(11) -0.011(10) 0.010(7)
F6A 0.198(14) 0.073(8) 0.099(9) 0.003(7) 0.035(9) 0.032(8)
P1B 0.016(3) 0.0172(13) 0.0288(15) -0.0064(10) 0.0083(17) -0.0050(16)
F1B 0.127(11) 0.157(12) 0.094(9) -0.028(8) 0.008(7) -0.083(9)
F2B 0.063(9) 0.153(12) 0.101(9) -0.033(7) 0.002(6) 0.004(7)
F3B 0.072(8) 0.064(8) 0.106(8) -0.029(6) 0.035(6) -0.017(6)
F4B 0.092(8) 0.045(6) 0.118(9) -0.012(5) 0.061(7) -0.014(5)
F5B 0.083(9) 0.082(10) 0.253(19) 0.036(11) -0.011(10) 0.010(7)
F6B 0.198(14) 0.073(8) 0.099(9) 0.003(7) 0.035(9) 0.032(8)
P2A 0.024(2) 0.0194(14) 0.033(2) -0.0019(13) -0.0050(16) 0.0031(15)
F7A 0.132(10) 0.089(7) 0.069(7) -0.009(5) 0.018(6) -0.067(6)
F8A 0.085(8) 0.097(8) 0.081(8) -0.019(6) 0.022(5) 0.007(6)
F9A 0.130(10) 0.136(11) 0.128(11) -0.051(9) 0.026(9) -0.011(8)
F10A 0.171(11) 0.072(7) 0.081(7) -0.015(5) 0.072(7) -0.030(7)
F11A 0.079(7) 0.072(7) 0.097(8) 0.051(5) 0.055(6) 0.035(5)
F12A 0.140(11) 0.106(9) 0.094(8) 0.054(7) 0.022(7) 0.014(7)
P2B 0.024(2) 0.0194(14) 0.033(2) -0.0019(13) -0.0050(16) 0.0031(15)
F7B 0.132(10) 0.089(7) 0.069(7) -0.009(5) 0.018(6) -0.067(6)
F8B 0.085(8) 0.097(8) 0.081(8) -0.019(6) 0.022(5) 0.007(6)
F9B 0.130(10) 0.136(11) 0.128(11) -0.051(9) 0.026(9) -0.011(8)
F10B 0.171(11) 0.072(7) 0.081(7) -0.015(5) 0.072(7) -0.030(7)
F11B 0.079(7) 0.072(7) 0.097(8) 0.051(5) 0.055(6) 0.035(5)
F12B 0.140(11) 0.106(9) 0.094(8) 0.054(7) 0.022(7) 0.014(7)

loop_
_atom_type_symbol
_atom_type_description
_atom_type_scat_dispersion_real
_atom_type_scat_dispersion_imag
_atom_type_scat_source
C C 0.0033 0.0016 'International Tables Vol C Tables 4.2.6.8 and 6.1.1.4'
H H 0.0000 0.0000 'International Tables Vol C Tables 4.2.6.8 and 6.1.1.4'
B B 0.0013 0.0007 'International Tables Vol C Tables 4.2.6.8 and 6.1.1.4'
N N 0.0061 0.0033 'International Tables Vol C Tables 4.2.6.8 and 6.1.1.4'
O O 0.0106 0.0060 'International Tables Vol C Tables 4.2.6.8 and 6.1.1.4'
F F 0.0171 0.0103 'International Tables Vol C Tables 4.2.6.8 and 6.1.1.4'
P P 0.1023 0.0942 'International Tables Vol C Tables 4.2.6.8 and 6.1.1.4'
W W -0.8490 6.8722 'International Tables Vol C Tables 4.2.6.8 and 6.1.1.4'

loop_
_geom_angle_atom_site_label_1
_geom_angle_atom_site_label_2
_geom_angle_atom_site_label_3
_geom_angle
C1 W1 C18 87.6(4)
C1 W1 C17 85.8(4)
C18 W1 C17 90.1(4)
C1 W1 N3 101.6(4)
C18 W1 N3 170.8(3)
C17 W1 N3 91.9(4)
C1 W1 N5 106.9(3)
C18 W1 N5 91.6(3)
C17 W1 N5 167.2(4)
N3 W1 N5 84.5(3)
C1 W1 N7 170.3(3)
C18 W1 N7 89.3(4)
C17 W1 N7 85.0(4)
N3 W1 N7 81.9(3)
N5 W1 N7 82.3(3)
N6 B1 N4 110.0(8)
N6 B1 N8 110.9(9)
N4 B1 N8 107.4(8)
N6 B1 H1 109.5
N4 B1 H1 109.5
N8 B1 H1 109.5
C2 N1 C3 125.6(8)
C2 N1 H1A 117.2
C3 N1 H1A 117.2
C2 N2 C10 127.8(8)
C2 N2 H2 116.1
C10 N2 H2 116.1
C19 N3 N4 106.1(8)
C19 N3 W1 133.6(6)
N4 N3 W1 120.3(6)
C21 N4 N3 109.5(8)
C21 N4 B1 130.6(8)
N3 N4 B1 119.7(8)
C24 N5 N6 107.7(7)
C24 N5 W1 132.5(6)
N6 N5 W1 119.5(6)
C26 N6 N5 107.2(7)
C26 N6 B1 131.8(8)
N5 N6 B1 120.6(7)
C29 N7 N8 107.3(7)
C29 N7 W1 134.4(6)
N8 N7 W1 118.2(6)
C31 N8 N7 110.0(8)
C31 N8 B1 129.4(8)
N7 N8 B1 120.5(7)
C2 C1 W1 168.6(8)
N2 C2 N1 120.1(8)
N2 C2 C1 119.4(9)
N1 C2 C1 120.4(8)
N1 C3 C4 110.9(8)
N1 C3 H3A 109.5
C4 C3 H3A 109.5
N1 C3 H3B 109.5
C4 C3 H3B 109.5
H3A C3 H3B 108.0
C5 C4 C9 117.0(11)
C5 C4 C3 121.5(11)
C9 C4 C3 121.4(10)
C4 C5 C6 120.9(13)
C4 C5 H5 119.6
C6 C5 H5 119.6
C7 C6 C5 121.7(13)
C7 C6 H6 119.1
C5 C6 H6 119.1
C6 C7 C8 118.2(14)
C6 C7 H7 120.9
C8 C7 H7 120.9
C7 C8 C9 120.3(14)
C7 C8 H8 119.8
C9 C8 H8 119.8
C4 C9 C8 121.7(13)
C4 C9 H9 119.1
C8 C9 H9 119.1
N2 C10 C11 114.0(8)
N2 C10 H10A 108.8
C11 C10 H10A 108.8
N2 C10 H10B 108.8
C11 C10 H10B 108.8
H10A C10 H10B 107.6
C12 C11 C16 116.7(10)
C12 C11 C10 123.4(12)
C16 C11 C10 119.8(10)
C13 C12 C11 122.0(12)
C13 C12 H12 119.0
C11 C12 H12 119.0
C12 C13 C14 121.0(12)
C12 C13 H13 119.5
C14 C13 H13 119.5
C15 C14 C13 118.9(13)
C15 C14 H14 120.5
C13 C14 H14 120.5
C14 C15 C16 120.6(14)
C14 C15 H15 119.7
C16 C15 H15 119.7
C11 C16 C15 120.5(12)
C11 C16 H16 119.7
C15 C16 H16 119.7
O1 C17 W1 178.7(10)
O2 C18 W1 176.7(9)
N3 C19 C20 109.8(9)
N3 C19 C22 122.7(9)
C20 C19 C22 127.3(11)
C21 C20 C19 106.9(10)
C21 C20 H20 126.5
C19 C20 H20 126.5
N4 C21 C20 107.7(9)
N4 C21 C23 121.1(10)
C20 C21 C23 131.2(11)
C19 C22 H22A 109.5
C19 C22 H22B 109.5
H22A C22 H22B 109.5
C19 C22 H22C 109.5
H22A C22 H22C 109.5
H22B C22 H22C 109.5
C21 C23 H23A 109.5
C21 C23 H23B 109.5
H23A C23 H23B 109.5
C21 C23 H23C 109.5
H23A C23 H23C 109.5
H23B C23 H23C 109.5
N5 C24 C25 109.0(8)
N5 C24 C27 122.0(8)
C25 C24 C27 128.9(9)
C26 C25 C24 107.3(9)
C26 C25 H25 126.4
C24 C25 H25 126.4
N6 C26 C25 108.8(8)
N6 C26 C28 122.3(9)
C25 C26 C28 128.8(9)
C24 C27 H27A 109.5
C24 C27 H27B 109.5
H27A C27 H27B 109.5
C24 C27 H27C 109.5
H27A C27 H27C 109.5
H27B C27 H27C 109.5
C26 C28 H28A 109.5
C26 C28 H28B 109.5
H28A C28 H28B 109.5
C26 C28 H28C 109.5
H28A C28 H28C 109.5
H28B C28 H28C 109.5
N7 C29 C30 108.4(9)
N7 C29 C32 124.7(9)
C30 C29 C32 126.9(9)
C31 C30 C29 106.2(9)
C31 C30 H30 126.9
C29 C30 H30 126.9
N8 C31 C30 108.0(9)
N8 C31 C33 123.1(9)
C30 C31 C33 128.8(10)
C29 C32 H32A 109.5
C29 C32 H32B 109.5
H32A C32 H32B 109.5
C29 C32 H32C 109.5
H32A C32 H32C 109.5
H32B C32 H32C 109.5
C31 C33 H33A 109.5
C31 C33 H33B 109.5
H33A C33 H33B 109.5
C31 C33 H33C 109.5
H33A C33 H33C 109.5
H33B C33 H33C 109.5
C34 W2 C50 84.1(4)
C34 W2 C51 86.3(4)
C50 W2 C51 89.4(4)
C34 W2 N13 105.8(4)
C50 W2 N13 170.0(4)
C51 W2 N13 92.2(4)
C34 W2 N11 102.8(4)
C50 W2 N11 92.9(4)
C51 W2 N11 170.8(4)
N13 W2 N11 84.0(3)
C34 W2 N15 169.8(3)
C50 W2 N15 87.2(4)
C51 W2 N15 88.3(4)
N13 W2 N15 83.0(3)
N11 W2 N15 82.9(3)
N12 B2 N14 109.3(8)
N12 B2 N16 111.7(9)
N14 B2 N16 109.3(9)
N12 B2 H2b 108.8
N14 B2 H2b 108.8
N16 B2 H2b 108.8
C35 N9 C36 126.2(8)
C35 N9 H9A 116.9
C36 N9 H9A 116.9
C35 N10 C43 123.7(8)
C35 N10 H10 118.2
C43 N10 H10 118.2
C52 N11 N12 106.3(8)
C52 N11 W2 134.1(6)
N12 N11 W2 119.6(6)
C54 N12 N11 109.9(8)
C54 N12 B2 130.3(8)
N11 N12 B2 119.7(8)
C57 N13 N14 107.9(8)
C57 N13 W2 133.0(6)
N14 N13 W2 119.1(6)
N13 N14 C59 107.7(8)
N13 N14 B2 120.2(8)
C59 N14 B2 132.0(8)
C62 N15 N16 105.2(8)
C62 N15 W2 136.0(7)
N16 N15 W2 118.5(6)
C64 N16 N15 109.4(9)
C64 N16 B2 131.9(9)
N15 N16 B2 118.6(8)
C35 C34 W2 167.8(7)
N9 C35 N10 122.2(8)
N9 C35 C34 117.4(8)
N10 C35 C34 120.4(8)
N9 C36 C37 111.5(8)
N9 C36 H36A 109.3
C37 C36 H36A 109.3
N9 C36 H36B 109.3
C37 C36 H36B 109.3
H36A C36 H36B 108.0
C38 C37 C42 118.2(11)
C38 C37 C36 122.6(11)
C42 C37 C36 119.2(10)
C37 C38 C39 123.1(13)
C37 C38 H38 118.4
C39 C38 H38 118.4
C40 C39 C38 118.9(13)
C40 C39 H39 120.6
C38 C39 H39 120.6
C39 C40 C41 119.2(14)
C39 C40 H40 120.4
C41 C40 H40 120.4
C42 C41 C40 121.3(15)
C42 C41 H41 119.3
C40 C41 H41 119.3
C41 C42 C37 119.1(13)
C41 C42 H42 120.5
C37 C42 H42 120.5
N10 C43 C44 111.7(9)
N10 C43 H43A 109.3
C44 C43 H43A 109.3
N10 C43 H43B 109.3
C44 C43 H43B 109.3
H43A C43 H43B 107.9
C49 C44 C45 121.2(13)
C49 C44 C43 120.3(11)
C45 C44 C43 118.5(12)
C44 C45 C46 119.0(16)
C44 C45 H45 120.5
C46 C45 H45 120.5
C47 C46 C45 120.2(15)
C47 C46 H46 119.9
C45 C46 H46 119.9
C46 C47 C48 120.0(16)
C46 C47 H47 120.0
C48 C47 H47 120.0
C47 C48 C49 118.4(16)
C47 C48 H48 120.8
C49 C48 H48 120.8
C44 C49 C48 120.8(14)
C44 C49 H49 119.6
C48 C49 H49 119.6
O3 C50 W2 176.3(9)
O4 C51 W2 178.1(10)
N11 C52 C53 109.6(9)
N11 C52 C55 121.9(9)
C53 C52 C55 128.5(9)
C54 C53 C52 106.9(9)
C54 C53 H53 126.6
C52 C53 H53 126.6
N12 C54 C53 107.2(9)
N12 C54 C56 123.1(10)
C53 C54 C56 129.7(11)
C52 C55 H55A 109.5
C52 C55 H55B 109.5
H55A C55 H55B 109.5
C52 C55 H55C 109.5
H55A C55 H55C 109.5
H55B C55 H55C 109.5
C54 C56 H56A 109.5
C54 C56 H56B 109.5
H56A C56 H56B 109.5
C54 C56 H56C 109.5
H56A C56 H56C 109.5
H56B C56 H56C 109.5
N13 C57 C58 108.3(9)
N13 C57 C60 122.3(9)
C58 C57 C60 129.4(10)
C59 C58 C57 107.7(9)
C59 C58 H58 126.2
C57 C58 H58 126.2
C58 C59 N14 108.3(9)
C58 C59 C61 129.4(10)
N14 C59 C61 122.2(9)
C57 C60 H60A 109.5
C57 C60 H60B 109.5
H60A C60 H60B 109.5
C57 C60 H60C 109.5
H60A C60 H60C 109.5
H60B C60 H60C 109.5
C59 C61 H61A 109.5
C59 C61 H61B 109.5
H61A C61 H61B 109.5
C59 C61 H61C 109.5
H61A C61 H61C 109.5
H61B C61 H61C 109.5
N15 C62 C63 109.1(10)
N15 C62 C65 122.0(9)
C63 C62 C65 128.9(11)
C62 C63 C64 108.2(10)
C62 C63 H63 125.9
C64 C63 H63 125.9
N16 C64 C63 108.0(9)
N16 C64 C66 123.1(12)
C63 C64 C66 128.9(11)
C62 C65 H65A 109.5
C62 C65 H65B 109.5
H65A C65 H65B 109.5
C62 C65 H65C 109.5
H65A C65 H65C 109.5
H65B C65 H65C 109.5
C64 C66 H66A 109.5
C64 C66 H66B 109.5
H66A C66 H66B 109.5
C64 C66 H66C 109.5
H66A C66 H66C 109.5
H66B C66 H66C 109.5
F2A P1A F5A 94.1(7)
F2A P1A F3A 92.8(5)
F5A P1A F3A 90.6(7)
F2A P1A F6A 92.8(6)
F5A P1A F6A 173.1(7)
F3A P1A F6A 87.9(6)
F2A P1A F1A 90.8(5)
F5A P1A F1A 94.4(7)
F3A P1A F1A 173.6(7)
F6A P1A F1A 86.7(7)
F2A P1A F4A 176.1(6)
F5A P1A F4A 86.5(6)
F3A P1A F4A 91.1(5)
F6A P1A F4A 86.7(5)
F1A P1A F4A 85.3(5)
F2B P1B F5B 95.4(10)
F2B P1B F3B 92.8(9)
F5B P1B F3B 87.5(10)
F2B P1B F6B 92.4(10)
F5B P1B F6B 171.7(11)
F3B P1B F6B 89.3(10)
F2B P1B F1B 92.5(9)
F5B P1B F1B 94.0(10)
F3B P1B F1B 174.3(10)
F6B P1B F1B 88.5(10)
F2B P1B F4B 177.4(11)
F5B P1B F4B 86.1(9)
F3B P1B F4B 89.3(9)
F6B P1B F4B 86.2(9)
F1B P1B F4B 85.3(9)
F8A P2A F11A 97.7(5)
F8A P2A F9A 92.7(6)
F11A P2A F9A 85.9(6)
F8A P2A F7A 95.5(5)
F11A P2A F7A 95.5(6)
F9A P2A F7A 171.4(6)
F8A P2A F12A 90.5(5)
F11A P2A F12A 170.0(6)
F9A P2A F12A 88.1(6)
F7A P2A F12A 89.3(6)
F8A P2A F10A 174.4(6)
F11A P2A F10A 87.7(5)
F9A P2A F10A 86.3(5)
F7A P2A F10A 85.3(5)
F12A P2A F10A 83.9(5)
F8B P2B F11B 95.8(10)
F8B P2B F9B 92.7(10)
F11B P2B F9B 87.7(10)
F8B P2B F12B 92.0(10)
F11B P2B F12B 171.6(11)
F9B P2B F12B 88.9(10)
F8B P2B F7B 93.4(9)
F11B P2B F7B 94.4(10)
F9B P2B F7B 173.4(11)
F12B P2B F7B 88.2(9)
F8B P2B F10B 177.4(11)
F11B P2B F10B 86.5(9)
F9B P2B F10B 88.5(9)
F12B P2B F10B 85.7(9)
F7B P2B F10B 85.3(9)

loop_
_geom_bond_atom_site_label_1
_geom_bond_atom_site_label_2
_geom_bond_distance
W1 C1 1.802(9)
W1 C18 1.987(12)
W1 C17 2.000(11)
W1 N3 2.183(8)
W1 N5 2.207(8)
W1 N7 2.276(7)
O1 C17 1.147(12)
O2 C18 1.159(12)
B1 N6 1.496(13)
B1 N4 1.541(14)
B1 N8 1.550(13)
B1 H1 1.0000
N1 C2 1.349(12)
N1 C3 1.437(12)
N1 H1A 0.8800
N2 C2 1.318(11)
N2 C10 1.455(11)
N2 H2 0.8800
N3 C19 1.348(13)
N3 N4 1.389(10)
N4 C21 1.354(12)
N5 C24 1.357(11)
N5 N6 1.389(10)
N6 C26 1.367(11)
N7 C29 1.356(12)
N7 N8 1.367(10)
N8 C31 1.343(12)
C1 C2 1.453(12)
C3 C4 1.516(14)
C3 H3A 0.9900
C3 H3B 0.9900
C4 C5 1.344(15)
C4 C9 1.378(17)
C5 C6 1.395(16)
C5 H5 0.9500
C6 C7 1.337(19)
C6 H6 0.9500
C7 C8 1.36(2)
C7 H7 0.9500
C8 C9 1.378(17)
C8 H8 0.9500
C9 H9 0.9500
C10 C11 1.491(14)
C10 H10A 0.9900
C10 H10B 0.9900
C11 C12 1.385(15)
C11 C16 1.387(17)
C12 C13 1.347(16)
C12 H12 0.9500
C13 C14 1.378(17)
C13 H13 0.9500
C14 C15 1.346(17)
C14 H14 0.9500
C15 C16 1.399(17)
C15 H15 0.9500
C16 H16 0.9500
C19 C20 1.382(13)
C19 C22 1.493(14)
C20 C21 1.375(14)
C20 H20 0.9500
C21 C23 1.501(14)
C22 H22A 0.9800
C22 H22B 0.9800
C22 H22C 0.9800
C23 H23A 0.9800
C23 H23B 0.9800
C23 H23C 0.9800
C24 C25 1.371(12)
C24 C27 1.504(12)
C25 C26 1.369(13)
C25 H25 0.9500
C26 C28 1.473(13)
C27 H27A 0.9800
C27 H27B 0.9800
C27 H27C 0.9800
C28 H28A 0.9800
C28 H28B 0.9800
C28 H28C 0.9800
C29 C30 1.406(13)
C29 C32 1.492(14)
C30 C31 1.385(14)
C30 H30 0.9500
C31 C33 1.501(13)
C32 H32A 0.9800
C32 H32B 0.9800
C32 H32C 0.9800
C33 H33A 0.9800
C33 H33B 0.9800
C33 H33C 0.9800
W2 C34 1.786(9)
W2 C50 1.965(12)
W2 C51 1.982(14)
W2 N13 2.197(8)
W2 N11 2.217(8)
W2 N15 2.250(8)
O3 C50 1.182(13)
O4 C51 1.182(14)
B2 N12 1.518(16)
B2 N14 1.533(13)
B2 N16 1.538(15)
B2 H2b 1.0000
N9 C35 1.313(11)
N9 C36 1.479(11)
N9 H9A 0.8800
N10 C35 1.339(12)
N10 C43 1.479(12)
N10 H10 0.8800
N11 C52 1.340(12)
N11 N12 1.368(10)
N12 C54 1.360(13)
N13 C57 1.347(12)
N13 N14 1.375(10)
N14 C59 1.376(12)
N15 C62 1.353(13)
N15 N16 1.399(11)
N16 C64 1.319(12)
C34 C35 1.470(12)
C36 C37 1.489(14)
C36 H36A 0.9900
C36 H36B 0.9900
C37 C38 1.346(16)
C37 C42 1.397(15)
C38 C39 1.398(17)
C38 H38 0.9500
C39 C40 1.346(18)
C39 H39 0.9500
C40 C41 1.396(19)
C40 H40 0.9500
C41 C42 1.379(18)
C41 H41 0.9500
C42 H42 0.9500
C43 C44 1.527(15)
C43 H43A 0.9900
C43 H43B 0.9900
C44 C49 1.298(16)
C44 C45 1.395(17)
C45 C46 1.400(18)
C45 H45 0.9500
C46 C47 1.35(2)
C46 H46 0.9500
C47 C48 1.40(2)
C47 H47 0.9500
C48 C49 1.427(19)
C48 H48 0.9500
C49 H49 0.9500
C52 C53 1.389(13)
C52 C55 1.495(13)
C53 C54 1.361(14)
C53 H53 0.9500
C54 C56 1.489(14)
C55 H55A 0.9800
C55 H55B 0.9800
C55 H55C 0.9800
C56 H56A 0.9800
C56 H56B 0.9800
C56 H56C 0.9800
C57 C58 1.389(14)
C57 C60 1.477(14)
C58 C59 1.346(14)
C58 H58 0.9500
C59 C61 1.501(14)
C60 H60A 0.9800
C60 H60B 0.9800
C60 H60C 0.9800
C61 H61A 0.9800
C61 H61B 0.9800
C61 H61C 0.9800
C62 C63 1.353(14)
C62 C65 1.493(14)
C63 C64 1.355(15)
C63 H63 0.9500
C64 C66 1.485(15)
C65 H65A 0.9800
C65 H65B 0.9800
C65 H65C 0.9800
C66 H66A 0.9800
C66 H66B 0.9800
C66 H66C 0.9800
P1A F2A 1.484(7)
P1A F5A 1.521(8)
P1A F3A 1.522(8)
P1A F6A 1.583(9)
P1A F1A 1.603(8)
P1A F4A 1.636(7)
P1B F2B 1.478(9)
P1B F5B 1.528(10)
P1B F3B 1.532(10)
P1B F6B 1.578(10)
P1B F1B 1.586(10)
P1B F4B 1.641(9)
P2A F8A 1.468(7)
P2A F11A 1.521(7)
P2A F9A 1.551(8)
P2A F7A 1.573(7)
P2A F12A 1.590(8)
P2A F10A 1.653(7)
P2B F8B 1.475(9)
P2B F11B 1.524(10)
P2B F9B 1.534(10)
P2B F12B 1.583(10)
P2B F7B 1.585(10)
P2B F10B 1.644(9)

loop_
_geom_torsion_atom_site_label_1
_geom_torsion_atom_site_label_2
_geom_torsion_atom_site_label_3
_geom_torsion_atom_site_label_4
_geom_torsion
C19 N3 N4 C21 -0.4(10)
W1 N3 N4 C21 177.7(6)
C19 N3 N4 B1 -175.3(8)
W1 N3 N4 B1 2.8(10)
N6 B1 N4 C21 125.5(10)
N8 B1 N4 C21 -113.7(11)
N6 B1 N4 N3 -60.8(10)
N8 B1 N4 N3 60.0(10)
C24 N5 N6 C26 -0.8(10)
W1 N5 N6 C26 -175.4(6)
C24 N5 N6 B1 172.3(9)
W1 N5 N6 B1 -2.2(12)
N4 B1 N6 C26 -128.6(11)
N8 B1 N6 C26 112.7(11)
N4 B1 N6 N5 60.1(12)
N8 B1 N6 N5 -58.5(12)
C29 N7 N8 C31 1.0(11)
W1 N7 N8 C31 179.4(6)
C29 N7 N8 B1 -175.6(9)
W1 N7 N8 B1 2.8(11)
N6 B1 N8 C31 -118.1(11)
N4 B1 N8 C31 121.6(10)
N6 B1 N8 N7 57.7(12)
N4 B1 N8 N7 -62.6(11)
C18 W1 C1 C2 -62(4)
C17 W1 C1 C2 29(4)
N3 W1 C1 C2 120(4)
N5 W1 C1 C2 -152(4)
C10 N2 C2 N1 -5.5(15)
C10 N2 C2 C1 175.6(9)
C3 N1 C2 N2 176.1(9)
C3 N1 C2 C1 -5.1(15)
W1 C1 C2 N2 26(5)
W1 C1 C2 N1 -153(4)
C2 N1 C3 C4 -116.3(11)
N1 C3 C4 C5 -124.1(11)
N1 C3 C4 C9 54.8(15)
C9 C4 C5 C6 -0.4(17)
C3 C4 C5 C6 178.6(10)
C4 C5 C6 C7 2(2)
C5 C6 C7 C8 -3(2)
C6 C7 C8 C9 3(2)
C5 C4 C9 C8 0(2)
C3 C4 C9 C8 -179.0(12)
C7 C8 C9 C4 -1(2)
C2 N2 C10 C11 -88.2(13)
N2 C10 C11 C12 92.6(13)
N2 C10 C11 C16 -84.8(13)
C16 C11 C12 C13 -0.3(19)
C10 C11 C12 C13 -177.8(12)
C11 C12 C13 C14 -2(2)
C12 C13 C14 C15 1(2)
C13 C14 C15 C16 3(2)
C12 C11 C16 C15 4.0(19)
C10 C11 C16 C15 -178.5(11)
C14 C15 C16 C11 -5(2)
N4 N3 C19 C20 0.4(10)
W1 N3 C19 C20 -177.3(7)
N4 N3 C19 C22 177.0(8)
W1 N3 C19 C22 -0.7(14)
N3 C19 C20 C21 -0.3(11)
C22 C19 C20 C21 -176.7(9)
N3 N4 C21 C20 0.2(11)
B1 N4 C21 C20 174.4(9)
N3 N4 C21 C23 178.0(9)
B1 N4 C21 C23 -7.8(16)
C19 C20 C21 N4 0.0(11)
C19 C20 C21 C23 -177.4(11)
N6 N5 C24 C25 1.6(11)
W1 N5 C24 C25 175.2(7)
N6 N5 C24 C27 178.4(9)
W1 N5 C24 C27 -8.0(15)
N5 C24 C25 C26 -1.8(12)
C27 C24 C25 C26 -178.3(11)
N5 N6 C26 C25 -0.3(11)
B1 N6 C26 C25 -172.4(11)
N5 N6 C26 C28 178.2(10)
B1 N6 C26 C28 6.1(18)
C24 C25 C26 N6 1.3(12)
C24 C25 C26 C28 -177.1(12)
N8 N7 C29 C30 -2.4(11)
W1 N7 C29 C30 179.6(7)
N8 N7 C29 C32 -179.9(9)
W1 N7 C29 C32 2.1(16)
N7 C29 C30 C31 2.9(12)
C32 C29 C30 C31 -179.7(10)
N7 N8 C31 C30 0.8(11)
B1 N8 C31 C30 177.0(9)
N7 N8 C31 C33 -176.9(9)
B1 N8 C31 C33 -0.7(17)
C29 C30 C31 N8 -2.3(12)
C29 C30 C31 C33 175.3(10)
C52 N11 N12 C54 -0.6(10)
W2 N11 N12 C54 177.3(6)
C52 N11 N12 B2 -178.5(8)
W2 N11 N12 B2 -0.6(11)
N14 B2 N12 C54 123.0(10)
N16 B2 N12 C54 -115.9(11)
N14 B2 N12 N11 -59.6(11)
N16 B2 N12 N11 61.6(11)
C57 N13 N14 C59 -2.7(11)
W2 N13 N14 C59 177.6(6)
C57 N13 N14 B2 174.6(9)
W2 N13 N14 B2 -5.1(12)
N12 B2 N14 N13 63.7(12)
N16 B2 N14 N13 -58.9(12)
N12 B2 N14 C59 -119.8(11)
N16 B2 N14 C59 117.6(11)
C62 N15 N16 C64 -1.4(11)
W2 N15 N16 C64 174.0(6)
C62 N15 N16 B2 180.0(9)
W2 N15 N16 B2 -4.7(11)
N12 B2 N16 C64 124.3(11)
N14 B2 N16 C64 -114.5(11)
N12 B2 N16 N15 -57.4(12)
N14 B2 N16 N15 63.7(12)
C50 W2 C34 C35 23(4)
C51 W2 C34 C35 -67(4)
N13 W2 C34 C35 -158(4)
N11 W2 C34 C35 115(4)
N15 W2 C34 C35 -9(5)
C36 N9 C35 N10 -5.5(15)
C36 N9 C35 C34 174.3(8)
C43 N10 C35 N9 -179.9(9)
C43 N10 C35 C34 0.3(15)
W2 C34 C35 N9 25(4)
W2 C34 C35 N10 -155(3)
C35 N9 C36 C37 -83.4(12)
N9 C36 C37 C38 97.1(12)
N9 C36 C37 C42 -84.6(12)
C42 C37 C38 C39 3.1(19)
C36 C37 C38 C39 -178.6(12)
C37 C38 C39 C40 0(2)
C38 C39 C40 C41 -4(2)
C39 C40 C41 C42 4(2)
C40 C41 C42 C37 -1(2)
C38 C37 C42 C41 -2.8(18)
C36 C37 C42 C41 178.9(11)
C35 N10 C43 C44 -122.8(11)
N10 C43 C44 C49 56.7(17)
N10 C43 C44 C45 -123.1(13)
C49 C44 C45 C46 5(2)
C43 C44 C45 C46 -175.1(11)
C44 C45 C46 C47 -6(2)
C45 C46 C47 C48 5(3)
C46 C47 C48 C49 -3(2)
C45 C44 C49 C48 -3(2)
C43 C44 C49 C48 177.1(12)
C47 C48 C49 C44 2(2)
N12 N11 C52 C53 0.2(10)
W2 N11 C52 C53 -177.2(7)
N12 N11 C52 C55 179.0(8)
W2 N11 C52 C55 1.6(14)
N11 C52 C53 C54 0.2(11)
C55 C52 C53 C54 -178.5(10)
N11 N12 C54 C53 0.7(11)
B2 N12 C54 C53 178.3(9)
N11 N12 C54 C56 -179.2(9)
B2 N12 C54 C56 -1.5(16)
C52 C53 C54 N12 -0.5(11)
C52 C53 C54 C56 179.3(11)
N14 N13 C57 C58 1.7(12)
W2 N13 C57 C58 -178.6(7)
N14 N13 C57 C60 -177.6(10)
W2 N13 C57 C60 2.1(16)
N13 C57 C58 C59 0.0(13)
C60 C57 C58 C59 179.2(11)
C57 C58 C59 N14 -1.7(13)
C57 C58 C59 C61 -179.0(12)
N13 N14 C59 C58 2.7(12)
B2 N14 C59 C58 -174.2(11)
N13 N14 C59 C61 -179.8(10)
B2 N14 C59 C61 3.3(18)
N16 N15 C62 C63 0.3(11)
W2 N15 C62 C63 -173.8(7)
N16 N15 C62 C65 177.9(9)
W2 N15 C62 C65 3.8(16)
N15 C62 C63 C64 0.9(13)
C65 C62 C63 C64 -176.5(11)
N15 N16 C64 C63 2.0(11)
B2 N16 C64 C63 -179.7(11)
N15 N16 C64 C66 -177.3(10)
B2 N16 C64 C66 1.1(18)
C62 C63 C64 N16 -1.8(13)
C62 C63 C64 C66 177.4(11)
